data_2104131
loop_
_publ_author_name
'Udovenko, A. A.'
'Laptash, N. M.'

_publ_section_title
;
 Orientational disorder in crystals of (NH~4~)~3~MoO~3~F~3~ and
 (NH~4~)~3~WO~3~F~3~
;
_journal_issue 3
_journal_name_full 'Acta Crystallographica Section B'
_journal_page_first 305
_journal_page_last 311
_journal_paper_doi 10.1107/S0108768108010288
_journal_volume 64
_journal_year 2008
_chemical_formula_moiety '(F3 O3 W), 3(NH4)'
_chemical_formula_sum 'F3 H12 N3 O3 W'
_chemical_formula_weight 342.98
_chemical_name_common 'ammonium trifluorotrioxotungstate(VI)'
_chemical_name_systematic 'ammonium trifluorotrioxotungstate(VI)'
_space_group_IT_number 225
_symmetry_cell_setting cubic
_symmetry_space_group_name_Hall '-F 4 2 3'
_symmetry_space_group_name_H-M 'F m -3 m'
_atom_sites_solution_hydrogens geom
_atom_sites_solution_primary direct
_atom_sites_solution_secondary difmap
_audit_creation_method SHELXL-97
_cell_angle_alpha 90.00
_cell_angle_beta 90.00
_cell_angle_gamma 90.00
_cell_formula_units_Z 4
_cell_length_a 9.1563(3)
_cell_length_b 9.1563(3)
_cell_length_c 9.1563(3)
_cell_measurement_reflns_used 720
_cell_measurement_temperature 297(2)
_cell_measurement_theta_max 29.80
_cell_measurement_theta_min 3.85
_cell_volume 767.64(4)
_computing_cell_refinement 'Bruker SAINT v6.02a (Bruker, 2000)'
_computing_data_collection 'Bruker Smart v5.054 (Bruker, 1998)'
_computing_data_reduction 'Bruker SAINT v6.02a (Bruker, 2000)'
_computing_molecular_graphics 'Bruker SHELXTL v5.1 (Bruker, 1998)'
_computing_publication_material 'Bruker SHELXTL v5.1 (Bruker, 1998)'
_computing_structure_refinement 'Bruker SHELXTL v5.1 (Bruker, 1998)'
_computing_structure_solution 'Bruker SHELXTL v5.1 (Bruker, 1998)'
_diffrn_ambient_temperature 297(2)
_diffrn_detector_area_resol_mean 8.33
_diffrn_measured_fraction_theta_full 1.000
_diffrn_measured_fraction_theta_max 1.000
_diffrn_measurement_device_type 'Bruker Smart 1000 CCD'
_diffrn_measurement_method '\w scans'
_diffrn_radiation_monochromator graphite
_diffrn_radiation_source 'fine-focus sealed tube'
_diffrn_radiation_type MoK\a
_diffrn_radiation_wavelength 0.71073
_diffrn_reflns_av_R_equivalents 0.0372
_diffrn_reflns_av_sigmaI/netI 0.0116
_diffrn_reflns_limit_h_max 12
_diffrn_reflns_limit_h_min -12
_diffrn_reflns_limit_k_max 12
_diffrn_reflns_limit_k_min -12
_diffrn_reflns_limit_l_max 12
_diffrn_reflns_limit_l_min -12
_diffrn_reflns_number 2269
_diffrn_reflns_theta_full 29.80
_diffrn_reflns_theta_max 29.80
_diffrn_reflns_theta_min 3.85
_exptl_absorpt_coefficient_mu 15.069
_exptl_absorpt_correction_T_max 0.1838
_exptl_absorpt_correction_T_min 0.0827
_exptl_absorpt_correction_type multi-scan
_exptl_absorpt_process_details 'SADABS v.2.03; Bruker 1999'
_exptl_crystal_colour colorless
_exptl_crystal_density_diffrn 2.968
_exptl_crystal_density_method 'not measured'
_exptl_crystal_description octahedron
_exptl_crystal_F_000 632
_exptl_crystal_size_max 0.33
_exptl_crystal_size_mid 0.25
_exptl_crystal_size_min 0.17
_refine_diff_density_max 0.203
_refine_diff_density_min -0.187
_refine_ls_extinction_coef 0.00265(4)
_refine_ls_extinction_expression Fc^*^=kFc[1+0.001xFc^2^\l^3^/sin(2\q)]^-1/4^
_refine_ls_extinction_method SHELXL
_refine_ls_goodness_of_fit_ref 1.197
_refine_ls_hydrogen_treatment noref
_refine_ls_matrix_type full
_refine_ls_number_parameters 18
_refine_ls_number_reflns 83
_refine_ls_number_restraints 0
_refine_ls_restrained_S_all 1.197
_refine_ls_R_factor_all 0.0090
_refine_ls_R_factor_gt 0.0090
_refine_ls_shift/su_max 0.032
_refine_ls_shift/su_mean 0.008
_refine_ls_structure_factor_coef Fsqd
_refine_ls_weighting_details 'calc w=1/[\s^2^(Fo^2^)+(0.0125P)^2^+0.0000P] where P=(Fo^2^+2Fc^2^)/3'
_refine_ls_weighting_scheme calc
_refine_ls_wR_factor_gt 0.0186
_refine_ls_wR_factor_ref 0.0186
_reflns_number_gt 83
_reflns_number_total 83
_reflns_threshold_expression >2sigma(I)
_cod_data_source_file bp5011.cif
_cod_data_source_block II
_cod_original_formula_sum ' F3 H12 N3 O3 W'
_cod_database_code 2104131
_cod_database_fobs_code 2104131

loop_
_symmetry_equiv_pos_as_xyz
'x, y, z'
'-x, -y, z'
'-x, y, -z'
'x, -y, -z'
'z, x, y'
'z, -x, -y'
'-z, -x, y'
'-z, x, -y'
'y, z, x'
'-y, z, -x'
'y, -z, -x'
'-y, -z, x'
'y, x, -z'
'-y, -x, -z'
'y, -x, z'
'-y, x, z'
'x, z, -y'
'-x, z, y'
'-x, -z, -y'
'x, -z, y'
'z, y, -x'
'z, -y, x'
'-z, y, x'
'-z, -y, -x'
'x, y+1/2, z+1/2'
'-x, -y+1/2, z+1/2'
'-x, y+1/2, -z+1/2'
'x, -y+1/2, -z+1/2'
'z, x+1/2, y+1/2'
'z, -x+1/2, -y+1/2'
'-z, -x+1/2, y+1/2'
'-z, x+1/2, -y+1/2'
'y, z+1/2, x+1/2'
'-y, z+1/2, -x+1/2'
'y, -z+1/2, -x+1/2'
'-y, -z+1/2, x+1/2'
'y, x+1/2, -z+1/2'
'-y, -x+1/2, -z+1/2'
'y, -x+1/2, z+1/2'
'-y, x+1/2, z+1/2'
'x, z+1/2, -y+1/2'
'-x, z+1/2, y+1/2'
'-x, -z+1/2, -y+1/2'
'x, -z+1/2, y+1/2'
'z, y+1/2, -x+1/2'
'z, -y+1/2, x+1/2'
'-z, y+1/2, x+1/2'
'-z, -y+1/2, -x+1/2'
'x+1/2, y, z+1/2'
'-x+1/2, -y, z+1/2'
'-x+1/2, y, -z+1/2'
'x+1/2, -y, -z+1/2'
'z+1/2, x, y+1/2'
'z+1/2, -x, -y+1/2'
'-z+1/2, -x, y+1/2'
'-z+1/2, x, -y+1/2'
'y+1/2, z, x+1/2'
'-y+1/2, z, -x+1/2'
'y+1/2, -z, -x+1/2'
'-y+1/2, -z, x+1/2'
'y+1/2, x, -z+1/2'
'-y+1/2, -x, -z+1/2'
'y+1/2, -x, z+1/2'
'-y+1/2, x, z+1/2'
'x+1/2, z, -y+1/2'
'-x+1/2, z, y+1/2'
'-x+1/2, -z, -y+1/2'
'x+1/2, -z, y+1/2'
'z+1/2, y, -x+1/2'
'z+1/2, -y, x+1/2'
'-z+1/2, y, x+1/2'
'-z+1/2, -y, -x+1/2'
'x+1/2, y+1/2, z'
'-x+1/2, -y+1/2, z'
'-x+1/2, y+1/2, -z'
'x+1/2, -y+1/2, -z'
'z+1/2, x+1/2, y'
'z+1/2, -x+1/2, -y'
'-z+1/2, -x+1/2, y'
'-z+1/2, x+1/2, -y'
'y+1/2, z+1/2, x'
'-y+1/2, z+1/2, -x'
'y+1/2, -z+1/2, -x'
'-y+1/2, -z+1/2, x'
'y+1/2, x+1/2, -z'
'-y+1/2, -x+1/2, -z'
'y+1/2, -x+1/2, z'
'-y+1/2, x+1/2, z'
'x+1/2, z+1/2, -y'
'-x+1/2, z+1/2, y'
'-x+1/2, -z+1/2, -y'
'x+1/2, -z+1/2, y'
'z+1/2, y+1/2, -x'
'z+1/2, -y+1/2, x'
'-z+1/2, y+1/2, x'
'-z+1/2, -y+1/2, -x'
'-x, -y, -z'
'x, y, -z'
'x, -y, z'
'-x, y, z'
'-z, -x, -y'
'-z, x, y'
'z, x, -y'
'z, -x, y'
'-y, -z, -x'
'y, -z, x'
'-y, z, x'
'y, z, -x'
'-y, -x, z'
'y, x, z'
'-y, x, -z'
'y, -x, -z'
'-x, -z, y'
'x, -z, -y'
'x, z, y'
'-x, z, -y'
'-z, -y, x'
'-z, y, -x'
'z, -y, -x'
'z, y, x'
'-x, -y+1/2, -z+1/2'
'x, y+1/2, -z+1/2'
'x, -y+1/2, z+1/2'
'-x, y+1/2, z+1/2'
'-z, -x+1/2, -y+1/2'
'-z, x+1/2, y+1/2'
'z, x+1/2, -y+1/2'
'z, -x+1/2, y+1/2'
'-y, -z+1/2, -x+1/2'
'y, -z+1/2, x+1/2'
'-y, z+1/2, x+1/2'
'y, z+1/2, -x+1/2'
'-y, -x+1/2, z+1/2'
'y, x+1/2, z+1/2'
'-y, x+1/2, -z+1/2'
'y, -x+1/2, -z+1/2'
'-x, -z+1/2, y+1/2'
'x, -z+1/2, -y+1/2'
'x, z+1/2, y+1/2'
'-x, z+1/2, -y+1/2'
'-z, -y+1/2, x+1/2'
'-z, y+1/2, -x+1/2'
'z, -y+1/2, -x+1/2'
'z, y+1/2, x+1/2'
'-x+1/2, -y, -z+1/2'
'x+1/2, y, -z+1/2'
'x+1/2, -y, z+1/2'
'-x+1/2, y, z+1/2'
'-z+1/2, -x, -y+1/2'
'-z+1/2, x, y+1/2'
'z+1/2, x, -y+1/2'
'z+1/2, -x, y+1/2'
'-y+1/2, -z, -x+1/2'
'y+1/2, -z, x+1/2'
'-y+1/2, z, x+1/2'
'y+1/2, z, -x+1/2'
'-y+1/2, -x, z+1/2'
'y+1/2, x, z+1/2'
'-y+1/2, x, -z+1/2'
'y+1/2, -x, -z+1/2'
'-x+1/2, -z, y+1/2'
'x+1/2, -z, -y+1/2'
'x+1/2, z, y+1/2'
'-x+1/2, z, -y+1/2'
'-z+1/2, -y, x+1/2'
'-z+1/2, y, -x+1/2'
'z+1/2, -y, -x+1/2'
'z+1/2, y, x+1/2'
'-x+1/2, -y+1/2, -z'
'x+1/2, y+1/2, -z'
'x+1/2, -y+1/2, z'
'-x+1/2, y+1/2, z'
'-z+1/2, -x+1/2, -y'
'-z+1/2, x+1/2, y'
'z+1/2, x+1/2, -y'
'z+1/2, -x+1/2, y'
'-y+1/2, -z+1/2, -x'
'y+1/2, -z+1/2, x'
'-y+1/2, z+1/2, x'
'y+1/2, z+1/2, -x'
'-y+1/2, -x+1/2, z'
'y+1/2, x+1/2, z'
'-y+1/2, x+1/2, -z'
'y+1/2, -x+1/2, -z'
'-x+1/2, -z+1/2, y'
'x+1/2, -z+1/2, -y'
'x+1/2, z+1/2, y'
'-x+1/2, z+1/2, -y'
'-z+1/2, -y+1/2, x'
'-z+1/2, y+1/2, -x'
'z+1/2, -y+1/2, -x'
'z+1/2, y+1/2, x'

loop_
_atom_site_type_symbol
_atom_site_label
_atom_site_fract_x
_atom_site_fract_y
_atom_site_fract_z
_atom_site_U_iso_or_equiv
_atom_site_adp_type
_atom_site_calc_flag
_atom_site_refinement_flags
_atom_site_occupancy
W W1 0.012210(5) 0.012210(5) 0.012210(5) 0.029930(10) Uani d SP 0.12
N N1 0.2500 0.2500 0.2500 0.0475(2) Uani d S 1
N N2 0.51681(12) 0.51681(12) 0.51681(12) 0.0382(5) Uani d SP 0.12
F F1 0.0000 0.0000 0.20062(16) 0.1061(9) Uani d SP 0.17
O O1 0.0000 0.0000 0.20062(16) 0.1061(9) Uani d SP 0.17
F F2 0.0000 0.0600(2) 0.19817(16) 0.0756(5) Uani d SP 0.08
O O2 0.0000 0.0600(2) 0.19817(16) 0.0756(5) Uani d SP 0.08
H H1 0.1950 0.1950 0.1950 0.220 Uiso d S 1
H H2 0.6110 0.5000 0.5000 0.076 Uiso d SP 0.50
H H3 0.4630 0.4630 0.4630 0.025 Uiso d SP 0.12

loop_
_atom_site_aniso_label
_atom_site_aniso_U_11
_atom_site_aniso_U_22
_atom_site_aniso_U_33
_atom_site_aniso_U_12
_atom_site_aniso_U_13
_atom_site_aniso_U_23
W1 0.029930(10) 0.029930(10) 0.029930(10) -0.00179(3) -0.00179(3) -0.00179(3)
N1 0.0475(2) 0.0475(2) 0.0475(2) 0.000 0.000 0.000
N2 0.0382(5) 0.0382(5) 0.0382(5) -0.0021(6) -0.0021(6) -0.0021(6)
F1 0.1518(14) 0.1518(14) 0.0148(5) 0.000 0.000 0.000
O1 0.1518(14) 0.1518(14) 0.0148(5) 0.000 0.000 0.000
F2 0.0752(10) 0.1081(12) 0.0435(5) 0.000 0.000 -0.0297(5)
O2 0.0752(10) 0.1081(12) 0.0435(5) 0.000 0.000 -0.0297(5)

loop_
_atom_type_symbol
_atom_type_description
_atom_type_scat_dispersion_real
_atom_type_scat_dispersion_imag
_atom_type_scat_source
N N 0.0061 0.0033 'International Tables Vol C Tables 4.2.6.8 and 6.1.1.4'
H H 0.0000 0.0000 'International Tables Vol C Tables 4.2.6.8 and 6.1.1.4'
W W -0.8490 6.8722 'International Tables Vol C Tables 4.2.6.8 and 6.1.1.4'
F F 0.0171 0.0103 'International Tables Vol C Tables 4.2.6.8 and 6.1.1.4'
O O 0.0106 0.0060 'International Tables Vol C Tables 4.2.6.8 and 6.1.1.4'

loop_
_geom_angle_atom_site_label_1
_geom_angle_atom_site_label_2
_geom_angle_atom_site_label_3
_geom_angle_site_symmetry_1
_geom_angle_site_symmetry_3
_geom_angle
O1 W1 O2 9 109 95.600(6)
F1 W1 O2 9 109 95.600(6)
O1 W1 O2 9 110 98.141(6)
F1 W1 O2 9 110 98.141(6)
O2 W1 F2 5 109 96.559(6)
F2 W1 F2 5 109 96.559(6)
O2 W1 O1 110 105 90.356(5)
F2 W1 O1 110 105 90.356(5)
O2 W1 O1 109 105 88.376(5)
F2 W1 O1 109 105 88.376(5)
O1 W1 O1 5 101 170.125(9)
F1 W1 O1 5 101 170.125(9)
O1 W1 O2 5 113 90.442(5)
F1 W1 O2 5 113 90.442(5)
F2 W1 O2 17 113 169.214(10)
O1 W1 O2 101 113 84.298(5)
F1 W1 O2 101 113 84.298(5)
O2 W1 O2 110 102 91.403(6)
F2 W1 O2 110 102 91.403(6)
O2 W1 O2 21 117 171.845(9)
F2 W1 O2 21 117 171.845(9)
O2 W1 O2 10 117 87.538(6)
F2 W1 O2 10 117 87.538(6)
O1 W1 O2 97 117 82.694(5)
F1 W1 O2 97 117 82.694(5)
O2 W1 O2 106 117 83.694(6)
F2 W1 O2 106 117 83.694(6)
F1 W1 O2 5 114 88.437(5)
O1 W1 O2 9 14 88.437(5)

loop_
_geom_bond_atom_site_label_1
_geom_bond_atom_site_label_2
_geom_bond_site_symmetry_2
_geom_bond_distance
W1 W1 100 0.2236
W1 W1 99 0.2236
W1 W1 98 0.2236
W1 W1 2 0.31621(12)
W1 W1 4 0.31621(12)
W1 W1 3 0.31621(12)
W1 W1 97 0.38728(15)
W1 O1 5 1.7324(15)
W1 F1 9 1.7324(15)
W1 O2 110 1.7615(15)
W1 F2 110 1.7615(15)
W1 O2 2 1.8299(15)
W1 F2 109 1.8299(15)
W1 O1 97 1.9552(15)
W1 F1 105 1.9552(15)
W1 O2 102 1.9785(15)
W1 F2 113 1.9785(15)
W1 O2 117 2.0396(15)
W1 F2 114 2.0396(15)
N1 O2 46 2.9141(11)
N1 O2 21 2.9141(11)
N1 O2 58 2.9141(11)
N1 O2 9 2.9141(11)
N1 F2 46 2.9141(11)
N1 F2 21 2.9141(11)
N1 F2 58 2.9141(11)
N1 F2 9 2.9141(11)
N1 H1 . 0.8723
N2 N2 100_655 0.308(2)
N2 N2 99_565 0.308(2)
N2 N2 98_556 0.308(2)
N2 N2 2_665 0.435(3)
N2 N2 4_566 0.435(3)
N2 N2 3_656 0.435(3)
N2 N2 97_666 0.533(4)
N2 O1 169_556 2.5964(18)
N2 F1 169_556 2.5964(18)
N2 O2 161_565 2.6440(19)
N2 F2 161_565 2.6440(19)
N2 O2 86_556 2.7072(16)
N2 F2 86_556 2.7072(16)
N2 O1 29 2.9032(19)
N2 F1 57 2.9033(19)
N2 O2 29 2.9482(17)
N2 F2 66 2.9483(17)
N2 O2 58 3.005(2)
N2 F2 46 3.005(2)
N2 H2 . 0.8895
N2 H3 . 0.8534
F1 O2 117 2.6398(15)
F1 F2 117 2.6398(15)
F1 F2 105 2.6398(15)
F1 O2 118 2.6398(15)
F1 O2 106 2.6398(15)
F1 F2 118 2.6398(15)
F1 F2 106 2.6398(15)
F1 O2 22 2.6398(15)
F2 O2 113 2.681(2)
F2 F2 113 2.681(2)
F2 O2 17 2.681(2)
F2 F2 17 2.681(2)
